data_7116987
loop_
_publ_author_name
'G. Gangadhararao'
'R. N. Prasad Tulichala'
'K. C. Kumara Swamy'

_publ_section_title
;
 Spontaneous resolution upon crystallization of allenyl-bis-phosphine
 oxides
;
_journal_name_full Chem.Commun.
_journal_page_first 7168
_journal_paper_doi 10.1039/C5cc00232J
_journal_volume 51
_journal_year 2015
_chemical_formula_sum 'C39 H33 N O4 P2'
_chemical_formula_weight 641.60
_chemical_name_systematic
; 
 ? 
;
_space_group_IT_number 19
_symmetry_cell_setting orthorhombic
_symmetry_space_group_name_Hall 'P 2ac 2ab'
_symmetry_space_group_name_H-M 'P 21 21 21'
_atom_sites_solution_hydrogens geom
_atom_sites_solution_primary direct
_atom_sites_solution_secondary difmap
_audit_creation_method SHELXL-97
_audit_update_record
;
2014-12-30 deposited with the CCDC.
2015-03-17 downloaded from the CCDC.
;
_cell_angle_alpha 90.00
_cell_angle_beta 90.00
_cell_angle_gamma 90.00
_cell_formula_units_Z 4
_cell_length_a 11.3101(10)
_cell_length_b 17.7378(17)
_cell_length_c 16.0426(14)
_cell_measurement_temperature 293(2)
_cell_measurement_theta_max 28.9240
_cell_measurement_theta_min 3.3010
_cell_volume 3218.4(5)
_computing_cell_refinement 'CrysAlisPro, Oxford Diffraction Ltd.'
_computing_data_collection 'CrysAlisPro, Oxford Diffraction Ltd.'
_computing_data_reduction 'CrysAlisPro, Oxford Diffraction Ltd.'
_computing_structure_refinement 'SHELXL-97 (Sheldrick, 1997)'
_computing_structure_solution 'SHELXS-97 (Sheldrick, 1990)'
_diffrn_ambient_temperature 293(2)
_diffrn_measured_fraction_theta_full 0.997
_diffrn_measured_fraction_theta_max 0.997
_diffrn_measurement_device_type 'CCD area detector'
_diffrn_measurement_method 'phi and omega scans'
_diffrn_radiation_monochromator graphite
_diffrn_radiation_source 'fine-focus sealed tube'
_diffrn_radiation_type MoK\a
_diffrn_radiation_wavelength 0.71073
_diffrn_reflns_av_R_equivalents 0.0292
_diffrn_reflns_av_sigmaI/netI 0.0488
_diffrn_reflns_limit_h_max 12
_diffrn_reflns_limit_h_min -13
_diffrn_reflns_limit_k_max 18
_diffrn_reflns_limit_k_min -21
_diffrn_reflns_limit_l_max 8
_diffrn_reflns_limit_l_min -19
_diffrn_reflns_number 8699
_diffrn_reflns_theta_full 25.00
_diffrn_reflns_theta_max 25.00
_diffrn_reflns_theta_min 2.92
_diffrn_standards_decay_% none
_diffrn_standards_interval_count 'not applicable'
_diffrn_standards_interval_time 'not applicable'
_diffrn_standards_number 'not applicable'
_exptl_absorpt_coefficient_mu 0.179
_exptl_absorpt_correction_T_max 1.0000
_exptl_absorpt_correction_T_min 0.80772
_exptl_absorpt_correction_type empirical
_exptl_absorpt_process_details 'CrysAlisPro, Oxford Diffraction Ltd.'
_exptl_crystal_colour colorless
_exptl_crystal_density_diffrn 1.324
_exptl_crystal_density_method 'not measured'
_exptl_crystal_description blocks
_exptl_crystal_F_000 1344
_exptl_crystal_recrystallization_method 'Re-crystallisation from solvent: '
_exptl_crystal_size_max 0.24
_exptl_crystal_size_mid 0.20
_exptl_crystal_size_min 0.18
_refine_diff_density_max 0.488
_refine_diff_density_min -0.281
_refine_diff_density_rms 0.050
_refine_ls_abs_structure_details 'Flack H D (1983), Acta Cryst. A39, 876-881'
_refine_ls_abs_structure_Flack -0.27(11)
_refine_ls_extinction_method none
_refine_ls_goodness_of_fit_ref 1.040
_refine_ls_hydrogen_treatment constr
_refine_ls_matrix_type full
_refine_ls_number_parameters 415
_refine_ls_number_reflns 5523
_refine_ls_number_restraints 0
_refine_ls_restrained_S_all 1.040
_refine_ls_R_factor_all 0.0581
_refine_ls_R_factor_gt 0.0487
_refine_ls_shift/su_max 0.001
_refine_ls_shift/su_mean 0.000
_refine_ls_structure_factor_coef Fsqd
_refine_ls_weighting_details 'calc w=1/[\s^2^(Fo^2^)+(0.0808P)^2^+0.1146P] where P=(Fo^2^+2Fc^2^)/3'
_refine_ls_weighting_scheme calc
_refine_ls_wR_factor_gt 0.1275
_refine_ls_wR_factor_ref 0.1354
_reflns_number_gt 4835
_reflns_number_total 5523
_reflns_threshold_expression >2sigma(I)
_cod_data_source_file c5cc00232j2.cif
_cod_data_source_block compound-S-12
_cod_original_sg_symbol_H-M P2(1)2(1)2(1)
_cod_database_code 7116987

loop_
_symmetry_equiv_pos_as_xyz
'x, y, z'
'-x+1/2, -y, z+1/2'
'x+1/2, -y+1/2, -z'
'-x, y+1/2, -z+1/2'

loop_
_atom_site_label
_atom_site_type_symbol
_atom_site_fract_x
_atom_site_fract_y
_atom_site_fract_z
_atom_site_U_iso_or_equiv
_atom_site_adp_type
_atom_site_occupancy
_atom_site_symmetry_multiplicity
_atom_site_calc_flag
_atom_site_refinement_flags
_atom_site_disorder_assembly
_atom_site_disorder_group
P2 P 0.38964(7) 0.14851(5) 0.62246(5) 0.0341(2) Uani 1 1 d . . .
P1 P 0.70330(7) 0.14665(4) 0.82862(5) 0.0322(2) Uani 1 1 d . . .
O1 O 0.7976(2) 0.11173(12) 0.87871(15) 0.0441(5) Uani 1 1 d . . .
C19 C 0.6236(3) 0.07618(17) 0.76852(19) 0.0314(7) Uani 1 1 d . . .
C22 C 0.5115(3) 0.11826(17) 0.5603(2) 0.0346(7) Uani 1 1 d . . .
O2 O 0.3820(2) 0.23083(12) 0.63314(16) 0.0505(6) Uani 1 1 d . . .
C20 C 0.5141(3) 0.08798(15) 0.7478(2) 0.0333(7) Uani 1 1 d . . .
C21 C 0.4074(3) 0.09930(16) 0.72126(19) 0.0324(7) Uani 1 1 d . . .
C39 C 0.2244(3) 0.0258(2) 0.7653(2) 0.0463(8) Uani 1 1 d . . .
C23 C 0.5436(3) 0.0433(2) 0.5529(2) 0.0421(8) Uani 1 1 d . . .
H23 H 0.5026 0.0067 0.5826 0.051 Uiso 1 1 calc R . .
C28 C 0.2552(3) 0.11051(19) 0.5778(2) 0.0381(8) Uani 1 1 d . . .
C13 C 0.6871(3) 0.00570(17) 0.7443(2) 0.0360(7) Uani 1 1 d . . .
C18 C 0.6397(4) -0.06219(19) 0.7580(2) 0.0483(9) Uani 1 1 d . . .
H18 H 0.5673 -0.0648 0.7854 0.058 Uiso 1 1 calc R . .
C1 C 0.7576(3) 0.21444(17) 0.7556(2) 0.0387(8) Uani 1 1 d . . .
C34 C 0.2998(3) 0.08719(19) 0.7725(2) 0.0377(7) Uani 1 1 d . . .
C7 C 0.5940(3) 0.19272(18) 0.89161(19) 0.0368(7) Uani 1 1 d . . .
C35 C 0.2690(3) 0.1437(2) 0.8263(2) 0.0535(9) Uani 1 1 d . . .
H35 H 0.3186 0.1851 0.8327 0.064 Uiso 1 1 calc R . .
C6 C 0.6857(4) 0.2518(2) 0.7001(2) 0.0532(10) Uani 1 1 d . . .
H6 H 0.6050 0.2419 0.6998 0.064 Uiso 1 1 calc R . .
C12 C 0.5362(4) 0.1499(2) 0.9505(2) 0.0604(10) Uani 1 1 d . . .
H12 H 0.5504 0.0983 0.9535 0.072 Uiso 1 1 calc R . .
C2 C 0.8786(3) 0.2288(2) 0.7545(3) 0.0565(10) Uani 1 1 d . . .
H2 H 0.9282 0.2041 0.7918 0.068 Uiso 1 1 calc R . .
C4 C 0.8524(5) 0.3157(3) 0.6445(3) 0.0745(14) Uani 1 1 d . . .
H4 H 0.8842 0.3496 0.6064 0.089 Uiso 1 1 calc R . .
C33 C 0.1496(3) 0.1452(2) 0.6001(3) 0.0555(10) Uani 1 1 d . . .
H33 H 0.1499 0.1852 0.6376 0.067 Uiso 1 1 calc R . .
C29 C 0.2517(3) 0.0521(2) 0.5227(2) 0.0503(9) Uani 1 1 d . . .
H29 H 0.3216 0.0281 0.5075 0.060 Uiso 1 1 calc R . .
C24 C 0.6359(3) 0.0224(2) 0.5017(2) 0.0547(10) Uani 1 1 d . . .
H24 H 0.6572 -0.0281 0.4970 0.066 Uiso 1 1 calc R . .
C27 C 0.5740(3) 0.1721(2) 0.5164(2) 0.0489(9) Uani 1 1 d . . .
H27 H 0.5533 0.2227 0.5206 0.059 Uiso 1 1 calc R . .
C25 C 0.6960(4) 0.0761(3) 0.4580(3) 0.0632(11) Uani 1 1 d . . .
H25 H 0.7569 0.0620 0.4223 0.076 Uiso 1 1 calc R . .
O4 O 0.3502(3) -0.04969(19) 0.6893(3) 0.0965(13) Uani 1 1 d . . .
C14 C 0.8015(3) 0.0147(2) 0.7021(3) 0.0528(9) Uani 1 1 d . . .
H14A H 0.8543 0.0430 0.7381 0.063 Uiso 1 1 calc R . .
H14B H 0.7900 0.0438 0.6515 0.063 Uiso 1 1 calc R . .
C5 C 0.7311(5) 0.3032(2) 0.6453(3) 0.0701(13) Uani 1 1 d . . .
H5 H 0.6817 0.3293 0.6091 0.084 Uiso 1 1 calc R . .
C8 C 0.5725(4) 0.26920(19) 0.8884(3) 0.0548(10) Uani 1 1 d . . .
H8 H 0.6117 0.2993 0.8498 0.066 Uiso 1 1 calc R . .
C30 C 0.1459(4) 0.0283(3) 0.4891(3) 0.0697(12) Uani 1 1 d . . .
H30 H 0.1443 -0.0113 0.4512 0.084 Uiso 1 1 calc R . .
C3 C 0.9250(4) 0.2796(2) 0.6981(3) 0.0708(13) Uani 1 1 d . . .
H3 H 1.0059 0.2889 0.6970 0.085 Uiso 1 1 calc R . .
O3 O 0.1670(3) -0.0738(2) 0.6802(3) 0.1038(13) Uani 1 1 d . . .
C38 C 0.1168(3) 0.0237(3) 0.8093(3) 0.0656(12) Uani 1 1 d . . .
H38 H 0.0645 -0.0162 0.8015 0.079 Uiso 1 1 calc R . .
C32 C 0.0456(4) 0.1206(2) 0.5670(3) 0.0688(13) Uani 1 1 d . . .
H32 H -0.0248 0.1437 0.5827 0.083 Uiso 1 1 calc R . .
C10 C 0.4353(4) 0.2584(3) 0.9989(3) 0.0750(14) Uani 1 1 d . . .
H10 H 0.3801 0.2806 1.0341 0.090 Uiso 1 1 calc R . .
C26 C 0.6671(4) 0.1506(3) 0.4664(3) 0.0674(12) Uani 1 1 d . . .
H26 H 0.7106 0.1871 0.4381 0.081 Uiso 1 1 calc R . .
C17 C 0.6961(5) -0.1328(2) 0.7320(3) 0.0677(12) Uani 1 1 d . . .
H17A H 0.7107 -0.1638 0.7808 0.081 Uiso 1 1 calc R . .
H17B H 0.6426 -0.1603 0.6957 0.081 Uiso 1 1 calc R . .
C31 C 0.0432(4) 0.0634(3) 0.5121(4) 0.0753(14) Uani 1 1 d . . .
H31 H -0.0284 0.0476 0.4897 0.090 Uiso 1 1 calc R . .
C9 C 0.4927(4) 0.3004(3) 0.9426(3) 0.0718(13) Uani 1 1 d . . .
H9 H 0.4780 0.3520 0.9403 0.086 Uiso 1 1 calc R . .
C11 C 0.4576(4) 0.1829(3) 1.0050(3) 0.0802(14) Uani 1 1 d . . .
H11 H 0.4201 0.1540 1.0455 0.096 Uiso 1 1 calc R . .
C37 C 0.0899(4) 0.0801(3) 0.8633(3) 0.0721(13) Uani 1 1 d . . .
H37 H 0.0207 0.0777 0.8945 0.086 Uiso 1 1 calc R . .
C36 C 0.1634(4) 0.1399(3) 0.8718(3) 0.0728(13) Uani 1 1 d . . .
H36 H 0.1436 0.1787 0.9082 0.087 Uiso 1 1 calc R . .
C16 C 0.8050(8) -0.1204(3) 0.6893(7) 0.173(5) Uani 1 1 d . . .
H16A H 0.8618 -0.1539 0.7154 0.208 Uiso 1 1 calc R . .
H16B H 0.7930 -0.1396 0.6333 0.208 Uiso 1 1 calc R . .
C15 C 0.8579(5) -0.0583(3) 0.6806(6) 0.124(3) Uani 1 1 d . . .
H15A H 0.8813 -0.0550 0.6225 0.149 Uiso 1 1 calc R . .
H15B H 0.9302 -0.0615 0.7129 0.149 Uiso 1 1 calc R . .
N1 N 0.2482(3) -0.0367(2) 0.7078(3) 0.0654(10) Uani 1 1 d . . .

loop_
_atom_site_aniso_label
_atom_site_aniso_U_11
_atom_site_aniso_U_22
_atom_site_aniso_U_33
_atom_site_aniso_U_23
_atom_site_aniso_U_13
_atom_site_aniso_U_12
P2 0.0327(4) 0.0330(4) 0.0367(4) 0.0016(4) 0.0002(4) 0.0036(4)
P1 0.0319(4) 0.0337(4) 0.0312(4) 0.0006(3) -0.0028(4) 0.0001(4)
O1 0.0435(12) 0.0460(13) 0.0428(12) 0.0016(11) -0.0103(12) 0.0027(11)
C19 0.0282(15) 0.0356(16) 0.0305(15) 0.0044(13) -0.0004(13) -0.0002(13)
C22 0.0345(16) 0.0397(18) 0.0297(15) 0.0000(13) -0.0027(15) -0.0025(14)
O2 0.0554(14) 0.0342(12) 0.0620(16) -0.0016(11) 0.0017(14) 0.0077(11)
C20 0.0408(18) 0.0291(15) 0.0299(15) 0.0002(13) 0.0025(15) -0.0049(14)
C21 0.0322(17) 0.0328(16) 0.0324(16) -0.0014(13) -0.0007(14) 0.0030(13)
C39 0.0382(19) 0.051(2) 0.049(2) 0.0135(17) 0.0034(17) -0.0012(16)
C23 0.0371(18) 0.049(2) 0.0399(18) -0.0026(16) 0.0023(16) 0.0026(15)
C28 0.0323(16) 0.0438(18) 0.0383(18) 0.0080(15) -0.0048(15) 0.0003(14)
C13 0.0359(16) 0.0346(16) 0.0374(16) -0.0032(14) -0.0076(15) 0.0039(14)
C18 0.059(2) 0.0397(18) 0.046(2) 0.0029(16) -0.0061(19) -0.0041(16)
C1 0.0483(19) 0.0339(16) 0.0339(17) -0.0048(14) 0.0023(16) -0.0071(14)
C34 0.0270(15) 0.0507(19) 0.0354(16) 0.0088(15) -0.0014(15) 0.0069(15)
C7 0.0354(17) 0.0433(18) 0.0318(16) -0.0021(14) -0.0042(15) 0.0005(14)
C35 0.044(2) 0.069(2) 0.047(2) 0.000(2) 0.0082(17) 0.0089(19)
C6 0.064(2) 0.050(2) 0.0458(19) 0.0091(17) -0.012(2) -0.0177(19)
C12 0.068(3) 0.060(2) 0.053(2) 0.002(2) 0.019(2) 0.001(2)
C2 0.048(2) 0.052(2) 0.069(3) -0.001(2) 0.009(2) -0.0014(18)
C4 0.107(4) 0.060(3) 0.057(3) 0.006(2) 0.026(3) -0.030(3)
C33 0.0410(19) 0.056(2) 0.069(3) 0.002(2) -0.0036(19) 0.0099(18)
C29 0.0429(19) 0.050(2) 0.058(2) -0.0024(19) -0.0044(19) 0.0030(16)
C24 0.050(2) 0.068(3) 0.046(2) -0.0151(19) 0.0035(19) 0.0146(19)
C27 0.052(2) 0.057(2) 0.0375(18) 0.0073(16) 0.0039(17) -0.0060(17)
C25 0.047(2) 0.095(3) 0.047(2) -0.011(2) 0.009(2) 0.012(2)
O4 0.074(2) 0.070(2) 0.146(4) -0.030(2) 0.017(2) -0.0124(17)
C14 0.0388(18) 0.049(2) 0.070(2) -0.0111(19) 0.008(2) 0.0048(17)
C5 0.102(4) 0.063(2) 0.046(2) 0.013(2) -0.005(2) -0.018(3)
C8 0.070(2) 0.0410(19) 0.054(2) -0.0032(17) 0.002(2) 0.0116(18)
C30 0.056(3) 0.074(3) 0.079(3) -0.010(2) -0.017(2) -0.015(2)
C3 0.061(3) 0.055(2) 0.096(4) -0.001(3) 0.032(3) -0.017(2)
O3 0.090(3) 0.105(3) 0.116(3) -0.013(2) -0.015(2) -0.047(2)
C38 0.0349(19) 0.089(3) 0.073(3) 0.030(3) 0.003(2) -0.010(2)
C32 0.036(2) 0.071(3) 0.099(4) 0.003(3) 0.000(2) 0.0087(19)
C10 0.069(3) 0.103(4) 0.053(2) -0.035(3) -0.002(2) 0.025(3)
C26 0.051(2) 0.103(4) 0.048(2) 0.019(3) 0.0140(19) -0.013(2)
C17 0.097(3) 0.037(2) 0.070(3) -0.0021(19) -0.010(3) 0.011(2)
C31 0.044(2) 0.075(3) 0.107(4) 0.012(3) -0.020(3) -0.007(2)
C9 0.090(3) 0.064(3) 0.062(3) -0.018(2) 0.001(3) 0.027(3)
C11 0.078(3) 0.111(4) 0.052(3) -0.003(3) 0.021(3) -0.003(3)
C37 0.044(2) 0.094(3) 0.078(3) 0.028(3) 0.027(2) 0.015(2)
C36 0.053(2) 0.103(3) 0.063(3) 0.009(3) 0.021(2) 0.023(3)
C16 0.189(7) 0.047(3) 0.283(12) 0.012(5) 0.132(9) 0.043(4)
C15 0.066(3) 0.080(4) 0.226(9) -0.062(5) 0.045(5) 0.010(3)
N1 0.058(2) 0.061(2) 0.077(2) 0.011(2) -0.004(2) -0.0121(18)

loop_
_atom_type_symbol
_atom_type_description
_atom_type_scat_dispersion_real
_atom_type_scat_dispersion_imag
_atom_type_scat_source
C C 0.0033 0.0016 'International Tables Vol C Tables 4.2.6.8 and 6.1.1.4'
H H 0.0000 0.0000 'International Tables Vol C Tables 4.2.6.8 and 6.1.1.4'
N N 0.0061 0.0033 'International Tables Vol C Tables 4.2.6.8 and 6.1.1.4'
O O 0.0106 0.0060 'International Tables Vol C Tables 4.2.6.8 and 6.1.1.4'
P P 0.1023 0.0942 'International Tables Vol C Tables 4.2.6.8 and 6.1.1.4'

loop_
_geom_angle_atom_site_label_1
_geom_angle_atom_site_label_2
_geom_angle_atom_site_label_3
_geom_angle
_geom_angle_site_symmetry_1
_geom_angle_site_symmetry_3
O2 P2 C22 114.12(15) . .
O2 P2 C28 111.45(15) . .
C22 P2 C28 108.38(15) . .
O2 P2 C21 112.38(15) . .
C22 P2 C21 104.90(14) . .
C28 P2 C21 105.00(15) . .
O1 P1 C1 113.07(15) . .
O1 P1 C7 112.55(14) . .
C1 P1 C7 107.44(15) . .
O1 P1 C19 111.06(13) . .
C1 P1 C19 106.57(14) . .
C7 P1 C19 105.69(14) . .
C20 C19 C13 121.8(3) . .
C20 C19 P1 119.8(2) . .
C13 C19 P1 118.4(2) . .
C27 C22 C23 119.0(3) . .
C27 C22 P2 118.2(3) . .
C23 C22 P2 122.7(2) . .
C21 C20 C19 175.6(3) . .
C20 C21 C34 124.0(3) . .
C20 C21 P2 117.6(2) . .
C34 C21 P2 117.4(2) . .
C34 C39 C38 120.8(4) . .
C34 C39 N1 122.1(3) . .
C38 C39 N1 117.0(4) . .
C24 C23 C22 120.6(3) . .
C29 C28 C33 118.6(3) . .
C29 C28 P2 124.3(3) . .
C33 C28 P2 117.0(3) . .
C18 C13 C14 121.9(3) . .
C18 C13 C19 121.2(3) . .
C14 C13 C19 116.9(3) . .
C13 C18 C17 123.2(4) . .
C6 C1 C2 119.0(3) . .
C6 C1 P1 123.0(3) . .
C2 C1 P1 118.0(3) . .
C35 C34 C39 118.0(3) . .
C35 C34 C21 116.9(3) . .
C39 C34 C21 124.9(3) . .
C12 C7 C8 119.0(3) . .
C12 C7 P1 117.5(3) . .
C8 C7 P1 123.3(3) . .
C34 C35 C36 120.7(4) . .
C5 C6 C1 121.1(4) . .
C7 C12 C11 120.5(4) . .
C3 C2 C1 120.1(4) . .
C3 C4 C5 121.3(4) . .
C32 C33 C28 120.0(4) . .
C28 C29 C30 120.8(4) . .
C25 C24 C23 119.7(4) . .
C26 C27 C22 119.9(4) . .
C24 C25 C26 120.3(4) . .
C13 C14 C15 113.0(4) . .
C6 C5 C4 118.9(5) . .
C9 C8 C7 119.3(4) . .
C31 C30 C29 119.5(4) . .
C4 C3 C2 119.7(4) . .
C37 C38 C39 119.6(4) . .
C31 C32 C33 121.0(4) . .
C9 C10 C11 120.3(4) . .
C25 C26 C27 120.4(4) . .
C16 C17 C18 112.4(4) . .
C32 C31 C30 120.2(4) . .
C10 C9 C8 121.4(4) . .
C10 C11 C12 119.3(5) . .
C36 C37 C38 120.3(4) . .
C37 C36 C35 120.5(5) . .
C15 C16 C17 126.7(5) . .
C16 C15 C14 122.2(5) . .
O4 N1 O3 121.8(4) . .
O4 N1 C39 118.2(4) . .
O3 N1 C39 120.0(4) . .

loop_
_geom_bond_atom_site_label_1
_geom_bond_atom_site_label_2
_geom_bond_distance
_geom_bond_site_symmetry_2
P2 O2 1.473(2) .
P2 C22 1.784(3) .
P2 C28 1.811(3) .
P2 C21 1.821(3) .
P1 O1 1.472(2) .
P1 C1 1.788(3) .
P1 C7 1.794(3) .
P1 C19 1.818(3) .
C19 C20 1.300(4) .
C19 C13 1.493(4) .
C22 C27 1.382(5) .
C22 C23 1.384(5) .
C20 C21 1.295(5) .
C21 C34 1.484(4) .
C39 C34 1.388(5) .
C39 C38 1.408(5) .
C39 N1 1.467(5) .
C23 C24 1.379(5) .
C28 C29 1.362(5) .
C28 C33 1.391(5) .
C13 C18 1.337(4) .
C13 C14 1.468(5) .
C18 C17 1.467(5) .
C1 C6 1.376(5) .
C1 C2 1.392(5) .
C34 C35 1.368(5) .
C7 C12 1.377(5) .
C7 C8 1.379(5) .
C35 C36 1.401(5) .
C6 C5 1.367(5) .
C12 C11 1.377(6) .
C2 C3 1.382(6) .
C4 C3 1.350(7) .
C4 C5 1.390(7) .
C33 C32 1.362(6) .
C29 C30 1.379(5) .
C24 C25 1.364(6) .
C27 C26 1.377(5) .
C25 C26 1.369(6) .
O4 N1 1.213(4) .
C14 C15 1.485(6) .
C8 C9 1.371(6) .
C30 C31 1.368(6) .
O3 N1 1.214(4) .
C38 C37 1.357(7) .
C32 C31 1.344(7) .
C10 C9 1.339(7) .
C10 C11 1.366(7) .
C17 C16 1.427(8) .
C37 C36 1.355(7) .
C16 C15 1.261(8) .
